data_4081498
loop_
_publ_author_name
'Dwadnia, Nejib'
'Allouch, Fatima'
'Pirio, Nadine'
'Roger, Julien'
'Cattey, H\'el\`ene'
'Fournier, Sophie'
'Penouilh, Marie-Jos\'ee'
'Devillers, Charles H.'
'Lucas, Dominique'
'Naoufal, Daoud'
'Ben Salem, Ridha'
'Hierso, Jean-Cyrille'

_publ_section_title
;
 Aminomethyl-Substituted Ferrocenes and Derivatives: Straightforward
 Synthetic Routes, Structural Characterization, and Electrochemical
 Analysis
;
_journal_issue 20
_journal_name_full Organometallics
_journal_page_first 5784
_journal_paper_doi 10.1021/om400317s
_journal_volume 32
_journal_year 2013
_chemical_formula_moiety 'C20 H32 Fe N2'
_chemical_formula_sum 'C20 H32 Fe N2'
_chemical_formula_weight 356.33
_space_group_IT_number 4
_symmetry_cell_setting monoclinic
_symmetry_space_group_name_Hall 'P 2yb'
_symmetry_space_group_name_H-M 'P 1 21 1'
_atom_sites_solution_hydrogens geom
_atom_sites_solution_primary direct
_atom_sites_solution_secondary difmap
_audit_creation_method SHELXL-97
_audit_update_record
;
2013-03-18 # Formatted by publCIF
;
_cell_angle_alpha 90.00
_cell_angle_beta 96.632(2)
_cell_angle_gamma 90.00
_cell_formula_units_Z 2
_cell_length_a 6.0969(3)
_cell_length_b 7.4490(3)
_cell_length_c 20.8484(9)
_cell_measurement_reflns_used 6375
_cell_measurement_temperature 115(2)
_cell_measurement_theta_max 27.485
_cell_measurement_theta_min 0.998
_cell_volume 940.51(7)
_computing_cell_refinement 'DENZO-SMN (Otwinowski & Minor, 1997)'
_computing_data_collection 'KappaCCD Server Software (Nonius,1997)'
_computing_data_reduction 'DENZO-SMN (Otwinowski & Minor, 1997)'
_computing_molecular_graphics 'ORTEPIII (Burnett, 1996)'
_computing_publication_material 'SHELXL97 and WinGX (Farrugia, 1999)'
_computing_structure_refinement 'SHELXL-97 (Sheldrick, 1997)'
_computing_structure_solution 'SIR92 (Altomare, 1993)'
_diffrn_ambient_temperature 115(2)
_diffrn_measured_fraction_theta_full 0.991
_diffrn_measured_fraction_theta_max 0.991
_diffrn_measurement_device_type KappaCCD
_diffrn_measurement_method '\f scans (\k = 0) + additional \w scans'
_diffrn_radiation_monochromator graphite
_diffrn_radiation_source 'fine-focus sealed tube'
_diffrn_radiation_type MoK\a
_diffrn_radiation_wavelength 0.71073
_diffrn_reflns_av_R_equivalents 0.0205
_diffrn_reflns_av_sigmaI/netI 0.0327
_diffrn_reflns_limit_h_max 7
_diffrn_reflns_limit_h_min -7
_diffrn_reflns_limit_k_max 9
_diffrn_reflns_limit_k_min -9
_diffrn_reflns_limit_l_max 23
_diffrn_reflns_limit_l_min -27
_diffrn_reflns_number 6430
_diffrn_reflns_theta_full 27.48
_diffrn_reflns_theta_max 27.48
_diffrn_reflns_theta_min 2.95
_diffrn_standards_number 0
_exptl_absorpt_coefficient_mu 0.804
_exptl_absorpt_correction_T_max 0.9019
_exptl_absorpt_correction_T_min 0.8267
_exptl_absorpt_correction_type multi-scan
_exptl_absorpt_process_details
;
[c.f. r.h. blessing, acta cryst. (1995), a51, 33-38]
;
_exptl_crystal_colour orange
_exptl_crystal_density_diffrn 1.258
_exptl_crystal_density_method 'not measured'
_exptl_crystal_description prism
_exptl_crystal_F_000 384
_exptl_crystal_size_max 0.35
_exptl_crystal_size_mid 0.20
_exptl_crystal_size_min 0.04
_refine_diff_density_max 0.245
_refine_diff_density_min -0.324
_refine_diff_density_rms 0.046
_refine_ls_abs_structure_details 'Flack H D (1983), Acta Cryst. A39, 876-881'
_refine_ls_abs_structure_Flack 0.518(17)
_refine_ls_extinction_method none
_refine_ls_goodness_of_fit_ref 1.072
_refine_ls_hydrogen_treatment noref
_refine_ls_matrix_type full
_refine_ls_number_parameters 215
_refine_ls_number_reflns 4028
_refine_ls_number_restraints 1
_refine_ls_restrained_S_all 1.072
_refine_ls_R_factor_all 0.0309
_refine_ls_R_factor_gt 0.0288
_refine_ls_shift/su_max 0.001
_refine_ls_shift/su_mean 0.000
_refine_ls_structure_factor_coef Fsqd
_refine_ls_weighting_details 'calc w=1/[\s^2^(Fo^2^)+(0.0096P)^2^+0.6558P] where P=(Fo^2^+2Fc^2^)/3'
_refine_ls_weighting_scheme calc
_refine_ls_wR_factor_gt 0.0655
_refine_ls_wR_factor_ref 0.0674
_reflns_number_gt 3899
_reflns_number_total 4028
_reflns_threshold_expression >2sigma(I)
_cod_data_source_file om400317s_si_002.cif
_cod_data_source_block 1303jc57cos_compound12
_cod_original_sg_symbol_H-M 'P 21'
_cod_database_code 4081498

loop_
_symmetry_equiv_pos_as_xyz
'x, y, z'
'-x, y+1/2, -z'

loop_
_atom_site_label
_atom_site_type_symbol
_atom_site_fract_x
_atom_site_fract_y
_atom_site_fract_z
_atom_site_U_iso_or_equiv
_atom_site_adp_type
_atom_site_occupancy
_atom_site_symmetry_multiplicity
_atom_site_calc_flag
_atom_site_refinement_flags
Fe Fe 1.01042(4) 0.08581(7) 0.250696(13) 0.01376(7) Uani 1 1 d .
N1 N 0.7199(3) -0.1226(2) 0.37082(9) 0.0199(4) Uani 1 1 d .
HN1 H 0.7684 -0.1775 0.3361 0.024 Uiso 1 1 d R
N2 N 1.1720(3) 0.3051(2) 0.10876(9) 0.0204(4) Uani 1 1 d .
HN2 H 1.0914 0.3502 0.1372 0.025 Uiso 1 1 d R
C1 C 0.9401(3) 0.1332(3) 0.34360(10) 0.0166(4) Uani 1 1 d .
C2 C 0.7788(3) 0.2159(3) 0.29824(11) 0.0197(4) Uani 1 1 d .
H2 H 0.6278 0.1932 0.2938 0.024 Uiso 1 1 calc R
C3 C 0.8892(4) 0.3392(3) 0.26086(11) 0.0209(4) Uani 1 1 d .
H3 H 0.8227 0.4113 0.2277 0.025 Uiso 1 1 calc R
C4 C 1.1184(4) 0.3333(3) 0.28288(11) 0.0199(4) Uani 1 1 d .
H4 H 1.2282 0.4009 0.2669 0.024 Uiso 1 1 calc R
C5 C 1.1499(4) 0.2058(3) 0.33365(11) 0.0196(4) Uani 1 1 d .
H5 H 1.2846 0.1748 0.3566 0.023 Uiso 1 1 calc R
C6 C 1.1682(3) 0.0302(3) 0.17105(10) 0.0189(4) Uani 1 1 d .
C7 C 1.2443(4) -0.0840(3) 0.22347(11) 0.0216(5) Uani 1 1 d .
H7 H 1.3891 -0.0923 0.2429 0.026 Uiso 1 1 calc R
C8 C 1.0603(4) -0.1840(3) 0.24126(12) 0.0212(5) Uani 1 1 d .
H8 H 1.0643 -0.2693 0.2740 0.025 Uiso 1 1 calc R
C9 C 0.8703(4) -0.1294(3) 0.19981(11) 0.0218(5) Uani 1 1 d .
H9 H 0.7273 -0.1719 0.2009 0.026 Uiso 1 1 calc R
C10 C 0.9372(4) 0.0020(3) 0.15630(10) 0.0206(4) Uani 1 1 d .
H10 H 0.8456 0.0593 0.1238 0.025 Uiso 1 1 calc R
C11 C 0.9006(4) -0.0022(3) 0.39421(11) 0.0231(5) Uani 1 1 d .
H11A H 1.0340 -0.0715 0.4057 0.028 Uiso 1 1 calc R
H11B H 0.8648 0.0594 0.4327 0.028 Uiso 1 1 calc R
C12 C 0.6785(4) -0.2762(3) 0.41302(11) 0.0194(4) Uani 1 1 d .
C13 C 0.4923(4) -0.3828(3) 0.37532(12) 0.0268(6) Uani 1 1 d .
H13A H 0.3624 -0.3094 0.3683 0.040 Uiso 1 1 calc R
H13B H 0.4611 -0.4876 0.3995 0.040 Uiso 1 1 calc R
H13C H 0.5364 -0.4185 0.3345 0.040 Uiso 1 1 calc R
C14 C 0.8787(3) -0.3990(5) 0.42852(11) 0.0265(5) Uani 1 1 d .
H14A H 0.9247 -0.4442 0.3891 0.040 Uiso 1 1 calc R
H14B H 0.8398 -0.4976 0.4546 0.040 Uiso 1 1 calc R
H14C H 0.9974 -0.3323 0.4516 0.040 Uiso 1 1 calc R
C15 C 0.6021(4) -0.2048(4) 0.47547(12) 0.0283(6) Uani 1 1 d .
H15A H 0.7231 -0.1462 0.5007 0.042 Uiso 1 1 calc R
H15B H 0.5510 -0.3028 0.4997 0.042 Uiso 1 1 calc R
H15C H 0.4840 -0.1206 0.4653 0.042 Uiso 1 1 calc R
C16 C 1.3065(3) 0.1571(3) 0.13618(11) 0.0225(4) Uani 1 1 d .
H16A H 1.4270 0.2032 0.1661 0.027 Uiso 1 1 calc R
H16B H 1.3692 0.0933 0.1021 0.027 Uiso 1 1 calc R
C17 C 1.2837(4) 0.4508(3) 0.07662(10) 0.0199(4) Uani 1 1 d .
C18 C 1.1038(4) 0.5865(5) 0.05379(12) 0.0357(5) Uani 1 1 d .
H18A H 0.9920 0.5289 0.0247 0.054 Uiso 1 1 calc R
H18B H 1.1671 0.6838 0.0320 0.054 Uiso 1 1 calc R
H18C H 1.0391 0.6321 0.0904 0.054 Uiso 1 1 calc R
C19 C 1.3836(4) 0.3737(4) 0.01863(12) 0.0276(5) Uani 1 1 d .
H19A H 1.5012 0.2927 0.0334 0.041 Uiso 1 1 calc R
H19B H 1.4406 0.4696 -0.0053 0.041 Uiso 1 1 calc R
H19C H 1.2718 0.3102 -0.0086 0.041 Uiso 1 1 calc R
C20 C 1.4649(4) 0.5443(4) 0.12150(12) 0.0340(7) Uani 1 1 d .
H20A H 1.4038 0.5889 0.1588 0.051 Uiso 1 1 calc R
H20B H 1.5239 0.6424 0.0991 0.051 Uiso 1 1 calc R
H20C H 1.5805 0.4601 0.1348 0.051 Uiso 1 1 calc R

loop_
_atom_site_aniso_label
_atom_site_aniso_U_11
_atom_site_aniso_U_22
_atom_site_aniso_U_33
_atom_site_aniso_U_23
_atom_site_aniso_U_13
_atom_site_aniso_U_12
Fe 0.01418(12) 0.01165(11) 0.01556(12) -0.00093(10) 0.00221(8) -0.00063(12)
N1 0.0211(9) 0.0203(9) 0.0185(9) 0.0007(7) 0.0026(7) -0.0046(7)
N2 0.0199(9) 0.0205(9) 0.0222(9) 0.0030(7) 0.0079(7) 0.0021(7)
C1 0.0185(9) 0.0152(10) 0.0162(9) -0.0027(7) 0.0023(7) -0.0026(7)
C2 0.0149(9) 0.0203(10) 0.0245(11) -0.0052(9) 0.0042(8) 0.0006(8)
C3 0.0252(11) 0.0159(10) 0.0214(11) 0.0001(9) 0.0018(8) 0.0036(8)
C4 0.0258(11) 0.0138(10) 0.0205(11) -0.0032(9) 0.0043(8) -0.0073(8)
C5 0.0193(10) 0.0184(10) 0.0204(11) -0.0028(8) -0.0002(8) -0.0029(8)
C6 0.0197(10) 0.0179(10) 0.0200(10) -0.0024(8) 0.0068(8) 0.0007(7)
C7 0.0192(10) 0.0176(10) 0.0287(12) -0.0041(9) 0.0059(8) 0.0022(8)
C8 0.0290(11) 0.0093(9) 0.0272(12) -0.0030(9) 0.0112(9) -0.0005(8)
C9 0.0200(10) 0.0188(10) 0.0274(12) -0.0086(9) 0.0054(8) -0.0070(8)
C10 0.0233(11) 0.0216(11) 0.0168(10) -0.0045(8) 0.0021(8) -0.0017(8)
C11 0.0237(11) 0.0255(11) 0.0196(11) 0.0008(9) 0.0005(8) -0.0066(8)
C12 0.0209(10) 0.0188(11) 0.0193(11) 0.0003(9) 0.0060(8) -0.0013(8)
C13 0.0277(10) 0.0255(16) 0.0271(11) 0.0004(10) 0.0025(8) -0.0090(9)
C14 0.0262(9) 0.0222(13) 0.0307(11) 0.0033(12) 0.0023(8) -0.0016(11)
C15 0.0389(14) 0.0241(13) 0.0248(13) -0.0024(10) 0.0158(10) -0.0069(10)
C16 0.0203(10) 0.0237(10) 0.0249(11) 0.0015(9) 0.0085(8) 0.0016(8)
C17 0.0251(10) 0.0165(10) 0.0183(10) 0.0015(9) 0.0036(8) -0.0021(9)
C18 0.0345(11) 0.0291(11) 0.0453(14) 0.0145(17) 0.0122(10) 0.0120(15)
C19 0.0368(13) 0.0234(13) 0.0244(12) -0.0013(10) 0.0118(10) -0.0033(10)
C20 0.0435(14) 0.0343(18) 0.0235(12) 0.0012(10) 0.0005(10) -0.0126(11)

loop_
_atom_type_symbol
_atom_type_description
_atom_type_scat_dispersion_real
_atom_type_scat_dispersion_imag
_atom_type_scat_source
C C 0.0033 0.0016 'International Tables Vol C Tables 4.2.6.8 and 6.1.1.4'
H H 0.0000 0.0000 'International Tables Vol C Tables 4.2.6.8 and 6.1.1.4'
Fe Fe 0.3463 0.8444 'International Tables Vol C Tables 4.2.6.8 and 6.1.1.4'
N N 0.0061 0.0033 'International Tables Vol C Tables 4.2.6.8 and 6.1.1.4'

loop_
_geom_angle_atom_site_label_1
_geom_angle_atom_site_label_2
_geom_angle_atom_site_label_3
_geom_angle
C7 Fe C5 105.74(9)
C7 Fe C4 116.25(9)
C5 Fe C4 40.62(9)
C7 Fe C8 41.06(9)
C5 Fe C8 117.33(9)
C4 Fe C8 150.64(9)
C7 Fe C3 151.02(9)
C5 Fe C3 68.22(9)
C4 Fe C3 40.62(9)
C8 Fe C3 167.28(9)
C7 Fe C9 68.54(9)
C5 Fe C9 152.46(9)
C4 Fe C9 166.54(9)
C8 Fe C9 40.62(9)
C3 Fe C9 129.77(9)
C7 Fe C6 40.63(9)
C5 Fe C6 125.75(9)
C4 Fe C6 106.48(9)
C8 Fe C6 68.64(9)
C3 Fe C6 118.53(9)
C9 Fe C6 68.34(9)
C7 Fe C2 165.55(9)
C5 Fe C2 68.17(9)
C4 Fe C2 68.32(9)
C8 Fe C2 128.79(9)
C3 Fe C2 40.57(9)
C9 Fe C2 110.39(9)
C6 Fe C2 153.50(9)
C7 Fe C1 126.64(9)
C5 Fe C1 40.64(8)
C4 Fe C1 68.36(8)
C8 Fe C1 107.94(9)
C3 Fe C1 68.17(8)
C9 Fe C1 119.99(8)
C6 Fe C1 163.95(8)
C2 Fe C1 40.41(8)
C7 Fe C10 68.12(9)
C5 Fe C10 164.30(8)
C4 Fe C10 127.72(9)
C8 Fe C10 68.23(10)
C3 Fe C10 109.69(9)
C9 Fe C10 40.52(9)
C6 Fe C10 40.39(9)
C2 Fe C10 121.11(9)
C1 Fe C10 154.43(8)
C11 N1 C12 116.73(17)
C11 N1 HN1 103.9
C12 N1 HN1 102.6
C16 N2 C17 117.76(17)
C16 N2 HN2 111.1
C17 N2 HN2 110.3
C2 C1 C5 107.59(18)
C2 C1 C11 127.12(19)
C5 C1 C11 125.27(18)
C2 C1 Fe 69.67(12)
C5 C1 Fe 68.97(12)
C11 C1 Fe 127.85(14)
C1 C2 C3 107.98(18)
C1 C2 Fe 69.92(12)
C3 C2 Fe 69.28(12)
C1 C2 H2 126.0
C3 C2 H2 126.0
Fe C2 H2 126.4
C4 C3 C2 108.23(19)
C4 C3 Fe 69.60(12)
C2 C3 Fe 70.15(13)
C4 C3 H3 125.9
C2 C3 H3 125.9
Fe C3 H3 125.9
C5 C4 C3 107.78(19)
C5 C4 Fe 69.62(12)
C3 C4 Fe 69.78(12)
C5 C4 H4 126.1
C3 C4 H4 126.1
Fe C4 H4 126.1
C4 C5 C1 108.42(19)
C4 C5 Fe 69.76(12)
C1 C5 Fe 70.39(12)
C4 C5 H5 125.8
C1 C5 H5 125.8
Fe C5 H5 125.6
C7 C6 C10 107.78(19)
C7 C6 C16 126.50(19)
C10 C6 C16 125.7(2)
C7 C6 Fe 68.95(12)
C10 C6 Fe 70.14(12)
C16 C6 Fe 127.11(15)
C6 C7 C8 108.36(19)
C6 C7 Fe 70.43(12)
C8 C7 Fe 69.87(12)
C6 C7 H7 125.8
C8 C7 H7 125.8
Fe C7 H7 125.5
C9 C8 C7 107.5(2)
C9 C8 Fe 69.97(13)
C7 C8 Fe 69.08(12)
C9 C8 H8 126.2
C7 C8 H8 126.2
Fe C8 H8 126.3
C8 C9 C10 108.06(19)
C8 C9 Fe 69.42(12)
C10 C9 Fe 70.14(12)
C8 C9 H9 126.0
C10 C9 H9 126.0
Fe C9 H9 126.0
C6 C10 C9 108.26(19)
C6 C10 Fe 69.47(12)
C9 C10 Fe 69.34(12)
C6 C10 H10 125.9
C9 C10 H10 125.9
Fe C10 H10 126.9
N1 C11 C1 110.79(17)
N1 C11 H11A 109.5
C1 C11 H11A 109.5
N1 C11 H11B 109.5
C1 C11 H11B 109.5
H11A C11 H11B 108.1
N1 C12 C13 105.27(18)
N1 C12 C15 109.06(19)
C13 C12 C15 109.74(18)
N1 C12 C14 113.60(19)
C13 C12 C14 109.0(2)
C15 C12 C14 110.0(2)
C12 C13 H13A 109.5
C12 C13 H13B 109.5
H13A C13 H13B 109.5
C12 C13 H13C 109.5
H13A C13 H13C 109.5
H13B C13 H13C 109.5
C12 C14 H14A 109.5
C12 C14 H14B 109.5
H14A C14 H14B 109.5
C12 C14 H14C 109.5
H14A C14 H14C 109.5
H14B C14 H14C 109.5
C12 C15 H15A 109.5
C12 C15 H15B 109.5
H15A C15 H15B 109.5
C12 C15 H15C 109.5
H15A C15 H15C 109.5
H15B C15 H15C 109.5
N2 C16 C6 110.10(17)
N2 C16 H16A 109.6
C6 C16 H16A 109.6
N2 C16 H16B 109.6
C6 C16 H16B 109.6
H16A C16 H16B 108.2
N2 C17 C18 105.92(19)
N2 C17 C19 109.17(19)
C18 C17 C19 109.9(2)
N2 C17 C20 113.19(18)
C18 C17 C20 109.4(2)
C19 C17 C20 109.3(2)
C17 C18 H18A 109.5
C17 C18 H18B 109.5
H18A C18 H18B 109.5
C17 C18 H18C 109.5
H18A C18 H18C 109.5
H18B C18 H18C 109.5
C17 C19 H19A 109.5
C17 C19 H19B 109.5
H19A C19 H19B 109.5
C17 C19 H19C 109.5
H19A C19 H19C 109.5
H19B C19 H19C 109.5
C17 C20 H20A 109.5
C17 C20 H20B 109.5
H20A C20 H20B 109.5
C17 C20 H20C 109.5
H20A C20 H20C 109.5
H20B C20 H20C 109.5

loop_
_geom_bond_atom_site_label_1
_geom_bond_atom_site_label_2
_geom_bond_distance
Fe C7 2.035(2)
Fe C5 2.043(2)
Fe C4 2.045(2)
Fe C8 2.046(2)
Fe C3 2.047(2)
Fe C9 2.053(2)
Fe C6 2.055(2)
Fe C2 2.059(2)
Fe C1 2.062(2)
Fe C10 2.064(2)
N1 C11 1.460(3)
N1 C12 1.483(3)
N1 HN1 0.9091
N2 C16 1.451(3)
N2 C17 1.482(3)
N2 HN2 0.8790
C1 C2 1.423(3)
C1 C5 1.426(3)
C1 C11 1.499(3)
C2 C3 1.423(3)
C2 H2 0.9300
C3 C4 1.420(3)
C3 H3 0.9300
C4 C5 1.419(3)
C4 H4 0.9300
C5 H5 0.9300
C6 C7 1.420(3)
C6 C10 1.422(3)
C6 C16 1.508(3)
C7 C8 1.431(3)
C7 H7 0.9300
C8 C9 1.423(3)
C8 H8 0.9300
C9 C10 1.426(3)
C9 H9 0.9300
C10 H10 0.9300
C11 H11A 0.9700
C11 H11B 0.9700
C12 C13 1.527(3)
C12 C15 1.528(3)
C12 C14 1.530(3)
C13 H13A 0.9600
C13 H13B 0.9600
C13 H13C 0.9600
C14 H14A 0.9600
C14 H14B 0.9600
C14 H14C 0.9600
C15 H15A 0.9600
C15 H15B 0.9600
C15 H15C 0.9600
C16 H16A 0.9700
C16 H16B 0.9700
C17 C18 1.527(4)
C17 C19 1.527(3)
C17 C20 1.530(3)
C18 H18A 0.9600
C18 H18B 0.9600
C18 H18C 0.9600
C19 H19A 0.9600
C19 H19B 0.9600
C19 H19C 0.9600
C20 H20A 0.9600
C20 H20B 0.9600
C20 H20C 0.9600
